data_4131642
loop_
_publ_author_name
'Good, Steffen N.'
'Sharpe, Robert J.'
'Johnson, Jeffrey S.'

_publ_section_title
;
 Highly Functionalized Tricyclic Oxazinanones via Pairwise Oxidative
 Dearomatization and N-Hydroxycarbamate Dehydrogenation: Molecular
 Diversity Inspired by Tetrodotoxin.
;
_journal_issue 36
_journal_name_full 'Journal of the American Chemical Society'
_journal_page_first 12422
_journal_page_last 12425
_journal_paper_doi 10.1021/jacs.7b07745
_journal_volume 139
_journal_year 2017
_chemical_absolute_configuration ad
_chemical_formula_moiety 'C33 H37 N O9 Si'
_chemical_formula_sum 'C33 H37 N O9 Si'
_chemical_formula_weight 619.72
_space_group_crystal_system monoclinic
_space_group_IT_number 4
_space_group_name_Hall 'P 2yb'
_space_group_name_H-M_alt 'P 1 21 1'
_atom_sites_solution_hydrogens mixed
_atom_sites_solution_primary iterative
_audit_creation_date 2015-07-22
_audit_creation_method
;
Olex2 1.2
(compiled 2015.01.26 svn.r3150 for OlexSys, GUI svn.r4998)
;
_cell_angle_alpha 90
_cell_angle_beta 98.492(15)
_cell_angle_gamma 90
_cell_formula_units_Z 2
_cell_length_a 8.7035(18)
_cell_length_b 8.1115(19)
_cell_length_c 21.516(5)
_cell_measurement_reflns_used 8712
_cell_measurement_temperature 100
_cell_measurement_theta_max 66.70
_cell_measurement_theta_min 4.16
_cell_volume 1502.3(6)
_computing_cell_refinement 'SAINT v8.34A (Bruker, 2013)'
_computing_data_reduction 'SAINT v8.34A (Bruker, 2013)'
_computing_molecular_graphics 'Olex2 (Dolomanov et al., 2009)'
_computing_publication_material 'Olex2 (Dolomanov et al., 2009)'
_computing_structure_refinement 'XL (Sheldrick, 2008)'
_computing_structure_solution 'olex2.solve (Bourhis et al., 2015)'
_diffrn_ambient_temperature 100
_diffrn_measured_fraction_theta_full 0.999
_diffrn_measured_fraction_theta_max 0.999
_diffrn_measurement_device_type 'Bruker APEX-II CCD'
_diffrn_measurement_method '\f and \w scans'
_diffrn_radiation_type CuK\a
_diffrn_radiation_wavelength 1.54178
_diffrn_reflns_av_R_equivalents 0.0474
_diffrn_reflns_av_unetI/netI 0.0310
_diffrn_reflns_Laue_measured_fraction_full 0.999
_diffrn_reflns_Laue_measured_fraction_max 0.999
_diffrn_reflns_limit_h_max 10
_diffrn_reflns_limit_h_min -10
_diffrn_reflns_limit_k_max 9
_diffrn_reflns_limit_k_min -9
_diffrn_reflns_limit_l_max 25
_diffrn_reflns_limit_l_min -25
_diffrn_reflns_number 29703
_diffrn_reflns_point_group_measured_fraction_full 0.999
_diffrn_reflns_point_group_measured_fraction_max 0.999
_diffrn_reflns_theta_full 66.698
_diffrn_reflns_theta_max 66.698
_diffrn_reflns_theta_min 2.076
_diffrn_standards_number 0
_exptl_absorpt_coefficient_mu 1.181
_exptl_absorpt_correction_T_max 0.9633
_exptl_absorpt_correction_T_min 0.7829
_exptl_absorpt_correction_type numerical
_exptl_absorpt_process_details
;
SADABS-2014/5 (Bruker,2014/5) was used for absorption correction.
wR2(int) was 0.0695 before and 0.0574 after correction.
The Ratio of minimum to maximum transmission is 0.8127.
The \l/2 correction factor is 0.00150.
;
_exptl_crystal_colour 'clear colourless'
_exptl_crystal_colour_lustre clear
_exptl_crystal_colour_primary colourless
_exptl_crystal_density_diffrn 1.370
_exptl_crystal_description plate
_exptl_crystal_F_000 656
_exptl_crystal_size_max 0.315
_exptl_crystal_size_mid 0.296
_exptl_crystal_size_min 0.042
_refine_diff_density_max 0.235
_refine_diff_density_min -0.225
_refine_diff_density_rms 0.037
_refine_ls_abs_structure_details
;
 Refined as an inversion twin.
;
_refine_ls_abs_structure_Flack 0.04(3)
_refine_ls_extinction_method none
_refine_ls_goodness_of_fit_ref 1.063
_refine_ls_hydrogen_treatment mixed
_refine_ls_matrix_type full
_refine_ls_number_parameters 413
_refine_ls_number_reflns 5267
_refine_ls_number_restraints 1
_refine_ls_restrained_S_all 1.063
_refine_ls_R_factor_all 0.0325
_refine_ls_R_factor_gt 0.0295
_refine_ls_shift/su_max 0.000
_refine_ls_shift/su_mean 0.000
_refine_ls_structure_factor_coef Fsqd
_refine_ls_weighting_details 'w=1/[\s^2^(Fo^2^)+(0.0353P)^2^+0.2728P] where P=(Fo^2^+2Fc^2^)/3'
_refine_ls_weighting_scheme calc
_refine_ls_wR_factor_gt 0.0682
_refine_ls_wR_factor_ref 0.0698
_reflns_Friedel_coverage 0.855
_reflns_Friedel_fraction_full 0.999
_reflns_Friedel_fraction_max 0.999
_reflns_number_gt 4981
_reflns_number_total 5267
_reflns_threshold_expression 'I > 2\s(I)'
_cod_data_source_file ja7b07745_si_004.cif
_cod_data_source_block x1507006
_cod_database_code 4131642
_shelx_space_group_comment
;
The symmetry employed for this shelxl refinement is uniquely defined
by the following loop, which should always be used as a source of
symmetry information in preference to the above space-group names.
They are only intended as comments.
;
_shelx_estimated_absorpt_t_max 0.952
_shelx_estimated_absorpt_t_min 0.707
_olex2_refinement_description
;
1. Twinned data refinement
 Scales: 0.96(3) 0.04(3)
2. Fixed Uiso
 At 1.2 times of:
  All C(H) groups, All C(H,H) groups
 At 1.5 times of:
  All C(H,H,H) groups
3.a Ternary CH refined with riding coordinates:
 C38(H38), C40(H40)
3.b Secondary CH2 refined with riding coordinates:
 C19(H19A,H19B), C24(H24A,H24B), C31(H31A,H31B), C42(H42A,H42B)
3.c Aromatic/amide H refined with riding coordinates:
 C3(H3), C4(H4), C5(H5), C6(H6), C7(H7), C9(H9), C10(H10), C11(H11), C12(H12),
 C13(H13), C33(H33), C34(H34), C35(H35), C36(H36), C37(H37)
3.d Idealised Me refined as rotating group:
 C15(H15A,H15B,H15C), C16(H16A,H16B,H16C), C17(H17A,H17B,H17C)
;
_shelx_shelxl_version_number 2014/7
_olex2_submission_special_instructions 'No special instructions were received'

loop_
_space_group_symop_operation_xyz
'x, y, z'
'-x, y+1/2, -z'

loop_
_atom_site_label
_atom_site_type_symbol
_atom_site_fract_x
_atom_site_fract_y
_atom_site_fract_z
_atom_site_U_iso_or_equiv
_atom_site_adp_type
_atom_site_occupancy
_atom_site_site_symmetry_order
_atom_site_calc_flag
_atom_site_refinement_flags_posn
Si1 Si 0.02837(8) 0.37232(9) 0.78246(3) 0.01422(16) Uani 1 1 d .
C2 C -0.0193(3) 0.2572(3) 0.85316(12) 0.0167(6) Uani 1 1 d .
C3 C 0.0483(3) 0.1043(4) 0.86858(13) 0.0219(6) Uani 1 1 d .
H3 H 0.1140 0.0565 0.8419 0.026 Uiso 1 1 calc R
C4 C 0.0216(4) 0.0203(4) 0.92211(14) 0.0290(7) Uani 1 1 d .
H4 H 0.0707 -0.0830 0.9320 0.035 Uiso 1 1 calc R
C5 C -0.0751(4) 0.0848(4) 0.96090(13) 0.0279(7) Uani 1 1 d .
H5 H -0.0936 0.0262 0.9973 0.034 Uiso 1 1 calc R
C6 C -0.1451(3) 0.2355(4) 0.94654(13) 0.0250(6) Uani 1 1 d .
H6 H -0.2132 0.2803 0.9728 0.030 Uiso 1 1 calc R
C7 C -0.1160(3) 0.3215(3) 0.89376(13) 0.0202(6) Uani 1 1 d .
H7 H -0.1628 0.4264 0.8850 0.024 Uiso 1 1 calc R
C8 C -0.1534(3) 0.4518(3) 0.73390(12) 0.0169(5) Uani 1 1 d .
C9 C -0.3011(3) 0.4256(4) 0.74984(13) 0.0210(6) Uani 1 1 d .
H9 H -0.3109 0.3722 0.7884 0.025 Uiso 1 1 calc R
C10 C -0.4340(3) 0.4758(4) 0.71070(14) 0.0256(7) Uani 1 1 d .
H10 H -0.5333 0.4573 0.7227 0.031 Uiso 1 1 calc R
C11 C -0.4222(4) 0.5529(4) 0.65419(14) 0.0248(7) Uani 1 1 d .
H11 H -0.5133 0.5871 0.6274 0.030 Uiso 1 1 calc R
C12 C -0.2780(4) 0.5801(4) 0.63688(13) 0.0268(7) Uani 1 1 d .
H12 H -0.2693 0.6327 0.5981 0.032 Uiso 1 1 calc R
C13 C -0.1463(3) 0.5303(4) 0.67620(13) 0.0214(6) Uani 1 1 d .
H13 H -0.0475 0.5498 0.6638 0.026 Uiso 1 1 calc R
C14 C 0.1799(3) 0.5338(3) 0.80866(13) 0.0191(6) Uani 1 1 d .
C15 C 0.2119(3) 0.6406(4) 0.75289(14) 0.0240(6) Uani 1 1 d .
H15A H 0.2300 0.5692 0.7180 0.036 Uiso 1 1 calc GR
H15B H 0.3040 0.7090 0.7657 0.036 Uiso 1 1 calc GR
H15C H 0.1221 0.7118 0.7395 0.036 Uiso 1 1 calc GR
C16 C 0.1261(4) 0.6492(4) 0.85768(16) 0.0321(8) Uani 1 1 d .
H16A H 0.0286 0.7026 0.8397 0.048 Uiso 1 1 calc GR
H16B H 0.2056 0.7333 0.8699 0.048 Uiso 1 1 calc GR
H16C H 0.1097 0.5852 0.8948 0.048 Uiso 1 1 calc GR
C17 C 0.3289(3) 0.4453(4) 0.83893(14) 0.0268(7) Uani 1 1 d .
H17A H 0.3085 0.3865 0.8767 0.040 Uiso 1 1 calc GR
H17B H 0.4114 0.5265 0.8505 0.040 Uiso 1 1 calc GR
H17C H 0.3614 0.3664 0.8089 0.040 Uiso 1 1 calc GR
O18 O 0.1143(2) 0.2434(2) 0.73849(8) 0.0169(4) Uani 1 1 d .
C19 C 0.0346(3) 0.1423(3) 0.69025(12) 0.0152(5) Uani 1 1 d .
H19A H -0.0577 0.2015 0.6687 0.018 Uiso 1 1 calc R
H19B H -0.0014 0.0403 0.7089 0.018 Uiso 1 1 calc R
C20 C 0.1412(3) 0.0986(3) 0.64329(12) 0.0141(5) Uani 1 1 d .
C21 C 0.0558(3) 0.0126(3) 0.58512(11) 0.0129(5) Uani 1 1 d .
C22 C 0.1726(3) -0.0775(3) 0.55280(11) 0.0121(5) Uani 1 1 d .
O23 O 0.1215(2) -0.1258(2) 0.48937(8) 0.0159(4) Uani 1 1 d .
C24 C 0.1448(3) -0.2527(3) 0.53739(12) 0.0161(6) Uani 1 1 d .
H24A H 0.2363 -0.3258 0.5384 0.019 Uiso 1 1 calc R
H24B H 0.0517 -0.3054 0.5501 0.019 Uiso 1 1 calc R
C25 C 0.3373(3) -0.0038(3) 0.57126(11) 0.0137(5) Uani 1 1 d .
N26 N 0.3757(2) -0.0504(3) 0.63841(9) 0.0132(4) Uani 1 1 d .
C28 C 0.5181(3) -0.0319(3) 0.67448(12) 0.0148(5) Uani 1 1 d .
O29 O 0.6387(2) -0.0165(2) 0.65245(8) 0.0187(4) Uani 1 1 d .
O30 O 0.5079(2) -0.0447(2) 0.73528(8) 0.0181(4) Uani 1 1 d .
C31 C 0.6546(3) -0.0627(4) 0.77697(12) 0.0200(6) Uani 1 1 d .
H31A H 0.7168 0.0396 0.7772 0.024 Uiso 1 1 calc R
H31B H 0.7155 -0.1550 0.7629 0.024 Uiso 1 1 calc R
C32 C 0.6150(3) -0.0967(3) 0.84141(12) 0.0180(6) Uani 1 1 d .
C33 C 0.6897(4) -0.2208(4) 0.87784(15) 0.0278(7) Uani 1 1 d .
H33 H 0.7634 -0.2876 0.8612 0.033 Uiso 1 1 calc R
C34 C 0.6593(4) -0.2498(5) 0.93816(15) 0.0354(8) Uani 1 1 d .
H34 H 0.7131 -0.3347 0.9629 0.042 Uiso 1 1 calc R
C35 C 0.5501(4) -0.1548(5) 0.96239(14) 0.0335(8) Uani 1 1 d .
H35 H 0.5282 -0.1744 1.0037 0.040 Uiso 1 1 calc R
C36 C 0.4728(4) -0.0305(4) 0.92589(14) 0.0330(7) Uani 1 1 d .
H36 H 0.3975 0.0347 0.9423 0.040 Uiso 1 1 calc R
C37 C 0.5049(4) -0.0013(4) 0.86567(13) 0.0266(7) Uani 1 1 d .
H37 H 0.4518 0.0839 0.8409 0.032 Uiso 1 1 calc R
C38 C 0.3244(3) 0.1852(3) 0.56867(12) 0.0133(5) Uani 1 1 d .
H38 H 0.4302 0.2357 0.5730 0.016 Uiso 1 1 calc R
O39 O 0.2383(2) 0.2264(3) 0.50962(8) 0.0161(4) Uani 1 1 d .
H39 H 0.261(4) 0.318(4) 0.4987(15) 0.021(9) Uiso 1 1 d .
C40 C 0.2387(3) 0.2428(3) 0.62336(12) 0.0137(5) Uani 1 1 d .
H40 H 0.3197 0.2697 0.6599 0.016 Uiso 1 1 calc R
O41 O 0.1508(2) 0.3869(2) 0.60783(9) 0.0171(4) Uani 1 1 d .
H41 H 0.095(4) 0.372(5) 0.5733(16) 0.028(9) Uiso 1 1 d .
C42 C 0.4478(3) -0.0788(3) 0.52932(12) 0.0153(6) Uani 1 1 d .
H42A H 0.4771 -0.1909 0.5450 0.018 Uiso 1 1 calc R
H42B H 0.3905 -0.0904 0.4862 0.018 Uiso 1 1 calc R
O43 O 0.5859(2) 0.0119(2) 0.52600(9) 0.0169(4) Uani 1 1 d .
H43 H 0.625(4) 0.021(5) 0.5639(19) 0.041(11) Uiso 1 1 d .
O44 O -0.0825(2) 0.0118(2) 0.56804(8) 0.0166(4) Uani 1 1 d .
O45 O 0.24573(19) -0.0299(2) 0.67197(8) 0.0144(4) Uani 1 1 d .

loop_
_atom_site_aniso_label
_atom_site_aniso_U_11
_atom_site_aniso_U_22
_atom_site_aniso_U_33
_atom_site_aniso_U_23
_atom_site_aniso_U_13
_atom_site_aniso_U_12
Si1 0.0156(4) 0.0139(3) 0.0138(3) 0.0003(3) 0.0040(3) 0.0007(3)
C2 0.0176(14) 0.0176(14) 0.0147(12) -0.0006(10) 0.0021(11) -0.0037(11)
C3 0.0255(16) 0.0224(15) 0.0178(14) -0.0012(12) 0.0033(12) 0.0014(12)
C4 0.049(2) 0.0164(15) 0.0216(14) 0.0020(12) 0.0043(13) 0.0023(14)
C5 0.0453(19) 0.0253(16) 0.0142(14) 0.0023(12) 0.0081(13) -0.0089(14)
C6 0.0282(16) 0.0285(16) 0.0190(14) -0.0056(12) 0.0059(12) -0.0054(13)
C7 0.0224(15) 0.0196(15) 0.0191(13) -0.0022(11) 0.0050(11) -0.0008(11)
C8 0.0189(14) 0.0149(13) 0.0169(12) -0.0030(11) 0.0025(10) 0.0047(11)
C9 0.0228(15) 0.0212(15) 0.0194(13) -0.0023(11) 0.0041(11) -0.0010(11)
C10 0.0199(15) 0.0276(17) 0.0295(15) -0.0073(13) 0.0045(12) 0.0002(12)
C11 0.0249(16) 0.0237(16) 0.0237(14) -0.0027(12) -0.0032(12) 0.0071(12)
C12 0.0366(18) 0.0237(16) 0.0198(14) 0.0035(12) 0.0037(13) 0.0071(13)
C13 0.0221(15) 0.0223(15) 0.0210(14) 0.0020(12) 0.0067(12) 0.0033(12)
C14 0.0209(14) 0.0164(14) 0.0209(13) -0.0015(11) 0.0067(11) -0.0039(11)
C15 0.0226(15) 0.0209(16) 0.0295(16) 0.0041(12) 0.0069(13) -0.0022(12)
C16 0.0381(19) 0.0239(17) 0.0362(19) -0.0128(14) 0.0122(15) -0.0100(15)
C17 0.0239(16) 0.0276(16) 0.0274(15) 0.0032(13) -0.0017(12) -0.0056(13)
O18 0.0161(9) 0.0195(10) 0.0152(9) -0.0023(8) 0.0030(7) 0.0015(8)
C19 0.0133(13) 0.0161(13) 0.0163(13) -0.0011(10) 0.0027(10) -0.0006(10)
C20 0.0115(12) 0.0140(13) 0.0164(12) 0.0015(11) 0.0005(10) 0.0023(10)
C21 0.0168(14) 0.0082(12) 0.0140(12) 0.0064(10) 0.0029(10) -0.0007(10)
C22 0.0129(13) 0.0127(14) 0.0105(12) 0.0018(9) 0.0009(10) 0.0006(10)
O23 0.0173(9) 0.0169(9) 0.0131(8) -0.0031(8) 0.0010(7) -0.0013(8)
C24 0.0142(13) 0.0154(14) 0.0186(13) -0.0012(11) 0.0020(11) -0.0007(11)
C25 0.0136(13) 0.0138(13) 0.0136(12) -0.0001(10) 0.0015(10) -0.0006(10)
N26 0.0099(10) 0.0173(11) 0.0132(10) 0.0001(9) 0.0043(8) 0.0021(9)
C28 0.0172(14) 0.0112(13) 0.0157(12) -0.0005(10) 0.0015(10) 0.0008(10)
O29 0.0133(9) 0.0249(11) 0.0181(9) 0.0002(8) 0.0029(7) 0.0002(8)
O30 0.0133(9) 0.0270(10) 0.0133(9) 0.0021(8) 0.0002(7) 0.0000(8)
C31 0.0116(13) 0.0307(16) 0.0162(13) -0.0004(11) -0.0032(11) 0.0011(11)
C32 0.0163(14) 0.0188(15) 0.0173(13) -0.0009(10) -0.0021(10) -0.0019(11)
C33 0.0220(16) 0.0314(18) 0.0298(16) 0.0055(13) 0.0035(13) 0.0038(13)
C34 0.0315(18) 0.046(2) 0.0280(16) 0.0163(16) 0.0010(14) 0.0045(16)
C35 0.0335(18) 0.049(2) 0.0177(14) 0.0044(14) 0.0040(13) -0.0061(16)
C36 0.0341(18) 0.040(2) 0.0259(15) -0.0076(14) 0.0087(13) 0.0038(15)
C37 0.0309(17) 0.0256(16) 0.0228(14) -0.0007(13) 0.0021(12) 0.0076(13)
C38 0.0125(13) 0.0142(14) 0.0133(12) -0.0005(10) 0.0027(10) 0.0000(10)
O39 0.0196(10) 0.0141(10) 0.0148(9) 0.0036(8) 0.0033(7) 0.0008(8)
C40 0.0125(12) 0.0126(13) 0.0156(12) -0.0018(10) 0.0008(10) -0.0009(10)
O41 0.0195(10) 0.0119(9) 0.0196(9) -0.0012(8) 0.0022(8) 0.0032(8)
C42 0.0130(13) 0.0155(14) 0.0175(12) -0.0009(10) 0.0027(10) 0.0015(10)
O43 0.0124(9) 0.0230(10) 0.0158(9) -0.0020(8) 0.0041(7) -0.0011(8)
O44 0.0120(10) 0.0186(10) 0.0189(9) -0.0009(8) 0.0018(7) -0.0012(8)
O45 0.0124(9) 0.0170(10) 0.0145(8) 0.0023(7) 0.0044(7) 0.0025(7)

loop_
_atom_type_symbol
_atom_type_description
_atom_type_scat_dispersion_real
_atom_type_scat_dispersion_imag
_atom_type_scat_source
C C 0.0181 0.0091 'International Tables Vol C Tables 4.2.6.8 and 6.1.1.4'
H H 0.0000 0.0000 'International Tables Vol C Tables 4.2.6.8 and 6.1.1.4'
N N 0.0311 0.0180 'International Tables Vol C Tables 4.2.6.8 and 6.1.1.4'
O O 0.0492 0.0322 'International Tables Vol C Tables 4.2.6.8 and 6.1.1.4'
Si Si 0.2541 0.3302 'International Tables Vol C Tables 4.2.6.8 and 6.1.1.4'

loop_
_geom_angle_atom_site_label_1
_geom_angle_atom_site_label_2
_geom_angle_atom_site_label_3
_geom_angle
C2 Si1 C14 109.32(12)
C8 Si1 C2 110.61(12)
C8 Si1 C14 115.02(13)
O18 Si1 C2 108.65(12)
O18 Si1 C8 108.23(10)
O18 Si1 C14 104.69(11)
C3 C2 Si1 119.9(2)
C3 C2 C7 117.0(2)
C7 C2 Si1 123.0(2)
C2 C3 H3 119.4
C4 C3 C2 121.3(3)
C4 C3 H3 119.4
C3 C4 H4 119.7
C5 C4 C3 120.7(3)
C5 C4 H4 119.7
C4 C5 H5 120.3
C4 C5 C6 119.4(3)
C6 C5 H5 120.3
C5 C6 H6 120.0
C5 C6 C7 120.0(3)
C7 C6 H6 120.0
C2 C7 H7 119.2
C6 C7 C2 121.5(3)
C6 C7 H7 119.2
C9 C8 Si1 122.9(2)
C9 C8 C13 116.7(3)
C13 C8 Si1 120.3(2)
C8 C9 H9 119.3
C10 C9 C8 121.5(3)
C10 C9 H9 119.3
C9 C10 H10 119.9
C11 C10 C9 120.2(3)
C11 C10 H10 119.9
C10 C11 H11 120.1
C12 C11 C10 119.8(3)
C12 C11 H11 120.1
C11 C12 H12 120.2
C11 C12 C13 119.6(3)
C13 C12 H12 120.2
C8 C13 H13 118.9
C12 C13 C8 122.2(3)
C12 C13 H13 118.9
C15 C14 Si1 110.95(19)
C15 C14 C17 110.8(2)
C16 C14 Si1 111.0(2)
C16 C14 C15 107.6(2)
C16 C14 C17 108.5(2)
C17 C14 Si1 108.1(2)
C14 C15 H15A 109.5
C14 C15 H15B 109.5
C14 C15 H15C 109.5
H15A C15 H15B 109.5
H15A C15 H15C 109.5
H15B C15 H15C 109.5
C14 C16 H16A 109.5
C14 C16 H16B 109.5
C14 C16 H16C 109.5
H16A C16 H16B 109.5
H16A C16 H16C 109.5
H16B C16 H16C 109.5
C14 C17 H17A 109.5
C14 C17 H17B 109.5
C14 C17 H17C 109.5
H17A C17 H17B 109.5
H17A C17 H17C 109.5
H17B C17 H17C 109.5
C19 O18 Si1 124.54(16)
O18 C19 H19A 109.7
O18 C19 H19B 109.7
O18 C19 C20 110.0(2)
H19A C19 H19B 108.2
C20 C19 H19A 109.7
C20 C19 H19B 109.7
C19 C20 C21 112.5(2)
C19 C20 C40 115.2(2)
C21 C20 C40 109.9(2)
O45 C20 C19 106.9(2)
O45 C20 C21 102.6(2)
O45 C20 C40 108.9(2)
C22 C21 C20 108.7(2)
O44 C21 C20 126.6(2)
O44 C21 C22 124.7(2)
C21 C22 C25 110.9(2)
O23 C22 C21 116.1(2)
O23 C22 C24 60.07(16)
O23 C22 C25 119.8(2)
C24 C22 C21 118.3(2)
C24 C22 C25 123.1(2)
C22 O23 C24 61.50(16)
C22 C24 H24A 117.9
C22 C24 H24B 117.9
O23 C24 C22 58.42(16)
O23 C24 H24A 117.9
O23 C24 H24B 117.9
H24A C24 H24B 115.1
N26 C25 C22 102.6(2)
N26 C25 C38 107.1(2)
N26 C25 C42 113.6(2)
C38 C25 C22 108.4(2)
C38 C25 C42 114.9(2)
C42 C25 C22 109.4(2)
C28 N26 C25 125.4(2)
C28 N26 O45 114.54(19)
O45 N26 C25 112.24(18)
O29 C28 N26 123.3(2)
O29 C28 O30 125.2(2)
O30 C28 N26 111.3(2)
C28 O30 C31 115.8(2)
O30 C31 H31A 110.4
O30 C31 H31B 110.4
O30 C31 C32 106.7(2)
H31A C31 H31B 108.6
C32 C31 H31A 110.4
C32 C31 H31B 110.4
C33 C32 C31 120.4(3)
C33 C32 C37 119.0(3)
C37 C32 C31 120.5(3)
C32 C33 H33 119.4
C32 C33 C34 121.3(3)
C34 C33 H33 119.4
C33 C34 H34 120.1
C33 C34 C35 119.7(3)
C35 C34 H34 120.1
C34 C35 H35 120.2
C34 C35 C36 119.6(3)
C36 C35 H35 120.2
C35 C36 H36 119.8
C37 C36 C35 120.3(3)
C37 C36 H36 119.8
C32 C37 H37 120.0
C36 C37 C32 120.1(3)
C36 C37 H37 120.0
C25 C38 H38 110.2
C25 C38 C40 108.2(2)
O39 C38 C25 107.1(2)
O39 C38 H38 110.2
O39 C38 C40 111.0(2)
C40 C38 H38 110.2
C38 O39 H39 111(2)
C20 C40 C38 109.1(2)
C20 C40 H40 107.5
C38 C40 H40 107.5
O41 C40 C20 113.1(2)
O41 C40 C38 112.0(2)
O41 C40 H40 107.5
C40 O41 H41 108(3)
C25 C42 H42A 108.4
C25 C42 H42B 108.4
H42A C42 H42B 107.4
O43 C42 C25 115.6(2)
O43 C42 H42A 108.4
O43 C42 H42B 108.4
C42 O43 H43 103(3)
N26 O45 C20 110.98(17)

loop_
_geom_bond_atom_site_label_1
_geom_bond_atom_site_label_2
_geom_bond_distance
Si1 C2 1.882(3)
Si1 C8 1.877(3)
Si1 C14 1.885(3)
Si1 O18 1.6604(19)
C2 C3 1.392(4)
C2 C7 1.400(4)
C3 H3 0.9500
C3 C4 1.387(4)
C4 H4 0.9500
C4 C5 1.373(5)
C5 H5 0.9500
C5 C6 1.380(5)
C6 H6 0.9500
C6 C7 1.388(4)
C7 H7 0.9500
C8 C9 1.395(4)
C8 C13 1.405(4)
C9 H9 0.9500
C9 C10 1.388(4)
C10 H10 0.9500
C10 C11 1.384(4)
C11 H11 0.9500
C11 C12 1.379(4)
C12 H12 0.9500
C12 C13 1.381(4)
C13 H13 0.9500
C14 C15 1.538(4)
C14 C16 1.534(4)
C14 C17 1.540(4)
C15 H15A 0.9800
C15 H15B 0.9800
C15 H15C 0.9800
C16 H16A 0.9800
C16 H16B 0.9800
C16 H16C 0.9800
C17 H17A 0.9800
C17 H17B 0.9800
C17 H17C 0.9800
O18 C19 1.421(3)
C19 H19A 0.9900
C19 H19B 0.9900
C19 C20 1.512(4)
C20 C21 1.527(3)
C20 C40 1.543(4)
C20 O45 1.459(3)
C21 C22 1.503(4)
C21 O44 1.205(3)
C22 O23 1.427(3)
C22 C24 1.472(4)
C22 C25 1.550(4)
O23 C24 1.451(3)
C24 H24A 0.9900
C24 H24B 0.9900
C25 N26 1.483(3)
C25 C38 1.537(4)
C25 C42 1.538(3)
N26 C28 1.370(3)
N26 O45 1.439(3)
C28 O29 1.220(3)
C28 O30 1.328(3)
O30 C31 1.456(3)
C31 H31A 0.9900
C31 H31B 0.9900
C31 C32 1.503(4)
C32 C33 1.378(4)
C32 C37 1.392(4)
C33 H33 0.9500
C33 C34 1.382(4)
C34 H34 0.9500
C34 C35 1.384(5)
C35 H35 0.9500
C35 C36 1.389(5)
C36 H36 0.9500
C36 C37 1.386(4)
C37 H37 0.9500
C38 H38 1.0000
C38 O39 1.416(3)
C38 C40 1.555(3)
O39 H39 0.81(4)
C40 H40 1.0000
C40 O41 1.410(3)
O41 H41 0.83(3)
C42 H42A 0.9900
C42 H42B 0.9900
C42 O43 1.420(3)
O43 H43 0.84(4)

loop_
_geom_hbond_atom_site_label_D
_geom_hbond_atom_site_label_H
_geom_hbond_atom_site_label_A
_geom_hbond_distance_DH
_geom_hbond_distance_HA
_geom_hbond_distance_DA
_geom_hbond_angle_DHA
O43 H43 O29 0.84(4) 1.91(4) 2.701(3) 156(4)

loop_
_geom_torsion_atom_site_label_1
_geom_torsion_atom_site_label_2
_geom_torsion_atom_site_label_3
_geom_torsion_atom_site_label_4
_geom_torsion
Si1 C2 C3 C4 176.7(2)
Si1 C2 C7 C6 -178.1(2)
Si1 C8 C9 C10 -175.4(2)
Si1 C8 C13 C12 175.3(2)
Si1 O18 C19 C20 156.07(17)
C2 Si1 C8 C9 -0.2(3)
C2 Si1 C8 C13 -175.0(2)
C2 Si1 C14 C15 -175.1(2)
C2 Si1 C14 C16 -55.6(2)
C2 Si1 C14 C17 63.3(2)
C2 Si1 O18 C19 88.6(2)
C2 C3 C4 C5 1.2(5)
C3 C2 C7 C6 -0.9(4)
C3 C4 C5 C6 -0.5(5)
C4 C5 C6 C7 -0.8(5)
C5 C6 C7 C2 1.6(4)
C7 C2 C3 C4 -0.5(4)
C8 Si1 C2 C3 133.2(2)
C8 Si1 C2 C7 -49.8(3)
C8 Si1 C14 C15 -50.0(2)
C8 Si1 C14 C16 69.5(2)
C8 Si1 C14 C17 -171.63(18)
C8 Si1 O18 C19 -31.6(2)
C8 C9 C10 C11 0.4(4)
C9 C8 C13 C12 0.1(4)
C9 C10 C11 C12 -0.1(4)
C10 C11 C12 C13 -0.1(4)
C11 C12 C13 C8 0.1(5)
C13 C8 C9 C10 -0.4(4)
C14 Si1 C2 C3 -99.2(2)
C14 Si1 C2 C7 77.8(3)
C14 Si1 C8 C9 -124.6(2)
C14 Si1 C8 C13 60.6(3)
C14 Si1 O18 C19 -154.7(2)
O18 Si1 C2 C3 14.5(2)
O18 Si1 C2 C7 -168.5(2)
O18 Si1 C8 C9 118.8(2)
O18 Si1 C8 C13 -56.0(3)
O18 Si1 C14 C15 68.6(2)
O18 Si1 C14 C16 -171.8(2)
O18 Si1 C14 C17 -53.0(2)
O18 C19 C20 C21 -171.2(2)
O18 C19 C20 C40 -44.2(3)
O18 C19 C20 O45 77.0(3)
C19 C20 C21 C22 -160.4(2)
C19 C20 C21 O44 17.8(4)
C19 C20 C40 C38 -172.3(2)
C19 C20 C40 O41 -46.9(3)
C19 C20 O45 N26 -165.36(19)
C20 C21 C22 O23 -163.2(2)
C20 C21 C22 C24 128.4(2)
C20 C21 C22 C25 -21.9(3)
C21 C20 C40 C38 -44.0(3)
C21 C20 C40 O41 81.3(3)
C21 C20 O45 N26 76.1(2)
C21 C22 O23 C24 -109.1(3)
C21 C22 C24 O23 105.4(2)
C21 C22 C25 N26 68.5(2)
C21 C22 C25 C38 -44.6(3)
C21 C22 C25 C42 -170.6(2)
C22 C25 N26 C28 171.2(2)
C22 C25 N26 O45 -41.6(3)
C22 C25 C38 O39 -50.4(3)
C22 C25 C38 C40 69.4(2)
C22 C25 C42 O43 160.4(2)
O23 C22 C25 N26 -151.9(2)
O23 C22 C25 C38 95.0(3)
O23 C22 C25 C42 -31.0(3)
C24 C22 C25 N26 -80.1(3)
C24 C22 C25 C38 166.8(2)
C24 C22 C25 C42 40.7(3)
C25 C22 O23 C24 113.3(3)
C25 C22 C24 O23 -108.1(3)
C25 N26 C28 O29 -20.3(4)
C25 N26 C28 O30 164.2(2)
C25 N26 O45 C20 -27.5(3)
C25 C38 C40 C20 -22.6(3)
C25 C38 C40 O41 -148.7(2)
N26 C25 C38 O39 -160.43(19)
N26 C25 C38 C40 -40.7(3)
N26 C25 C42 O43 -85.7(3)
N26 C28 O30 C31 167.2(2)
C28 N26 O45 C20 123.4(2)
C28 O30 C31 C32 -172.9(2)
O29 C28 O30 C31 -8.2(4)
O30 C31 C32 C33 134.2(3)
O30 C31 C32 C37 -47.2(3)
C31 C32 C33 C34 177.5(3)
C31 C32 C37 C36 -178.0(3)
C32 C33 C34 C35 1.1(5)
C33 C32 C37 C36 0.6(5)
C33 C34 C35 C36 -0.3(5)
C34 C35 C36 C37 -0.2(5)
C35 C36 C37 C32 0.1(5)
C37 C32 C33 C34 -1.2(5)
C38 C25 N26 C28 -74.8(3)
C38 C25 N26 O45 72.4(2)
C38 C25 C42 O43 38.2(3)
O39 C38 C40 C20 94.6(2)
O39 C38 C40 O41 -31.4(3)
C40 C20 C21 C22 69.9(3)
C40 C20 C21 O44 -111.9(3)
C40 C20 O45 N26 -40.3(2)
C42 C25 N26 C28 53.2(3)
C42 C25 N26 O45 -159.6(2)
C42 C25 C38 O39 72.3(3)
C42 C25 C38 C40 -167.9(2)
O44 C21 C22 O23 18.6(4)
O44 C21 C22 C24 -49.8(3)
O44 C21 C22 C25 159.9(2)
O45 C20 C21 C22 -45.9(2)
O45 C20 C21 O44 132.3(3)
O45 C20 C40 C38 67.7(2)
O45 C20 C40 O41 -166.99(19)
O45 N26 C28 O29 -166.8(2)
O45 N26 C28 O30 17.6(3)

loop_
_twin_individual_id
_twin_individual_mass_fraction_refined
1 0.96(3)
2 0.04(3)
